data_4076250
loop_
_publ_author_name
'Adrian, Rafael A.'
'Yaklin, Marsha M.'
'Klausmeyer, Kevin K.'

_publ_section_title
;
 Synthesis and Characterization of Bi- and Trinuclear Molybdenum Carbonyl
 Compounds Obtained by Ligand Exchange Reactions of
 [Et4N]3[Mo3(CO)9(OMe)3]
;
_journal_issue 6
_journal_name_full Organometallics
_journal_page_first 1352
_journal_paper_doi 10.1021/om034260b
_journal_volume 23
_journal_year 2004
_chemical_formula_sum 'C36 H69 Mo3 N3 O12'
_chemical_formula_weight 1023.76
_chemical_name_systematic
; 
 ? 
;
_space_group_IT_number 138
_symmetry_cell_setting tetragonal
_symmetry_space_group_name_Hall '-P 4ac 2ac'
_symmetry_space_group_name_H-M 'P 42/n c m :2'
_atom_sites_solution_hydrogens geom
_atom_sites_solution_primary direct
_atom_sites_solution_secondary difmap
_audit_creation_method SHELXL-97
_cell_angle_alpha 90.00
_cell_angle_beta 90.00
_cell_angle_gamma 90.00
_cell_formula_units_Z 4
_cell_length_a 11.7204(9)
_cell_length_b 11.7204(9)
_cell_length_c 31.957(4)
_cell_measurement_reflns_used 6960
_cell_measurement_temperature 110(2)
_cell_measurement_theta_max 26.48
_cell_measurement_theta_min 2.15
_cell_volume 4389.9(7)
_computing_cell_refinement 'Bruker APEX 2'
_computing_data_collection 'Bruker APEX 2'
_computing_data_reduction 'Bruker SAINTPLUS'
_computing_molecular_graphics 'Bruker SHELXTL'
_computing_publication_material 'Bruker SHELXTL'
_computing_structure_refinement 'SHELXL-97 (Sheldrick, 1997)'
_computing_structure_solution 'SHELXS-97 (Sheldrick, 1990)'
_diffrn_ambient_temperature 110(2)
_diffrn_measured_fraction_theta_full 0.999
_diffrn_measured_fraction_theta_max 0.999
_diffrn_measurement_device_type 'CCD area detector'
_diffrn_measurement_method 'phi and omega scans'
_diffrn_radiation_monochromator graphite
_diffrn_radiation_source 'fine-focus sealed tube'
_diffrn_radiation_type MoK\a
_diffrn_radiation_wavelength 0.71073
_diffrn_reflns_av_R_equivalents 0.0428
_diffrn_reflns_av_sigmaI/netI 0.0267
_diffrn_reflns_limit_h_max 17
_diffrn_reflns_limit_h_min -16
_diffrn_reflns_limit_k_max 12
_diffrn_reflns_limit_k_min -17
_diffrn_reflns_limit_l_max 35
_diffrn_reflns_limit_l_min -47
_diffrn_reflns_number 59326
_diffrn_reflns_theta_full 31.95
_diffrn_reflns_theta_max 31.95
_diffrn_reflns_theta_min 2.54
_exptl_absorpt_coefficient_mu 0.903
_exptl_absorpt_correction_type multi-scan
_exptl_crystal_colour orange
_exptl_crystal_density_diffrn 1.549
_exptl_crystal_density_meas 0
_exptl_crystal_density_method 'not measured'
_exptl_crystal_description irregular
_exptl_crystal_F_000 2112
_exptl_crystal_size_max 0.34
_exptl_crystal_size_mid 0.23
_exptl_crystal_size_min 0.19
_refine_diff_density_max 0.915
_refine_diff_density_min -1.407
_refine_diff_density_rms 0.093
_refine_ls_extinction_method none
_refine_ls_goodness_of_fit_ref 1.085
_refine_ls_hydrogen_treatment mixed
_refine_ls_matrix_type full
_refine_ls_number_parameters 191
_refine_ls_number_reflns 4036
_refine_ls_number_restraints 10
_refine_ls_restrained_S_all 1.090
_refine_ls_R_factor_all 0.0944
_refine_ls_R_factor_gt 0.0622
_refine_ls_shift/su_max 0.001
_refine_ls_shift/su_mean 0.000
_refine_ls_structure_factor_coef Fsqd
_refine_ls_weighting_details 'calc w=1/[\s^2^(Fo^2^)+(0.0288P)^2^+15.1509P] where P=(Fo^2^+2Fc^2^)/3'
_refine_ls_weighting_scheme calc
_refine_ls_wR_factor_gt 0.1258
_refine_ls_wR_factor_ref 0.1356
_reflns_number_gt 2674
_reflns_number_total 4036
_reflns_threshold_expression >2sigma(I)
_cod_data_source_file om034260bsi20031024_025413.cif
_cod_data_source_block kk010
_cod_depositor_comments
;
The following automatic conversions were performed:

'_symmetry_cell_setting' value 'Tetragonal' changed to 'tetragonal'
according to /home/saulius/struct/CIF-dictionaries/cif_core.dic
dictionary named 'cif_core.dic' version 2.4.1 from 2010-06-29.

Automatic conversion script
Id: cif_fix_values 1715 2011-07-08 13:25:40Z adriana 
;
_cod_original_cell_volume 4389.9(8)
_cod_original_sg_symbol_H-M P4(2)/ncm
_cod_database_code 4076250

loop_
_symmetry_equiv_pos_as_xyz
'x, y, z'
'-x+1/2, -y+1/2, z'
'-y+1/2, x, z+1/2'
'y, -x+1/2, z+1/2'
'-x, y+1/2, -z+1/2'
'x+1/2, -y, -z+1/2'
'y+1/2, x+1/2, -z'
'-y, -x, -z'
'-x, -y, -z'
'x-1/2, y-1/2, -z'
'y-1/2, -x, -z-1/2'
'-y, x-1/2, -z-1/2'
'x, -y-1/2, z-1/2'
'-x-1/2, y, z-1/2'
'-y-1/2, -x-1/2, z'
'y, x, z'

loop_
_atom_site_label
_atom_site_type_symbol
_atom_site_fract_x
_atom_site_fract_y
_atom_site_fract_z
_atom_site_U_iso_or_equiv
_atom_site_adp_type
_atom_site_occupancy
_atom_site_symmetry_multiplicity
_atom_site_calc_flag
_atom_site_refinement_flags
_atom_site_disorder_assembly
_atom_site_disorder_group
Mo1 Mo 0.35920(3) 0.35920(3) 0.134218(13) 0.04870(16) Uani 1 2 d S . .
Mo2 Mo 0.2500 0.2500 0.056311(19) 0.0560(2) Uani 1 4 d S . .
O1 O 0.3680(3) 0.3680(3) 0.23127(12) 0.0630(13) Uani 1 2 d S . .
O2 O 0.6213(3) 0.3830(3) 0.13811(12) 0.0746(11) Uani 1 1 d . . .
O3 O 0.1227(3) 0.3773(3) -0.01440(15) 0.0789(16) Uani 1 2 d S . .
O4 O 0.1774(3) 0.3226(3) 0.11606(11) 0.0494(10) Uani 1 2 d S . .
C1 C 0.3615(3) 0.3615(3) 0.19442(15) 0.0448(13) Uani 1 2 d S . .
C2 C 0.5215(4) 0.3712(4) 0.13719(14) 0.0541(11) Uani 1 1 d . . .
C3 C 0.1713(5) 0.3287(5) 0.01285(18) 0.0614(18) Uani 1 2 d S . .
C4 C 0.0950(7) 0.4050(7) 0.1201(3) 0.089(3) Uani 1 2 d S . .
H4A H 0.0650 0.4043 0.1487 0.134 Uiso 0.50 1 calc PR . .
H4B H 0.0329 0.3896 0.1003 0.134 Uiso 0.50 1 calc PR . .
H4C H 0.1282 0.4800 0.1140 0.134 Uiso 0.50 1 calc PR . .
C5 C 0.4361(16) 0.4361(16) 0.0404(14) 0.068(12) Uani 0.25 2 d SP A 1
H5A H 0.4999 0.3821 0.0402 0.102 Uiso 0.13 1 calc PR A 1
H5B H 0.4621 0.5096 0.0515 0.102 Uiso 0.13 1 calc PR A 1
H5C H 0.4077 0.4465 0.0119 0.102 Uiso 0.13 1 calc PR A 1
C5A C 0.4361(16) 0.4361(16) 0.0404(14) 0.068(12) Uani 0.25 2 d SP B 2
H5A1 H 0.3735 0.4866 0.0321 0.102 Uiso 0.13 1 calc PR B 2
H5A2 H 0.4717 0.4032 0.0154 0.102 Uiso 0.13 1 calc PR B 2
H5A3 H 0.4931 0.4800 0.0561 0.102 Uiso 0.13 1 calc PR B 2
O5 O 0.3442(7) 0.3914(7) 0.0669(3) 0.025(2) Uani 0.25 1 d P . .
C6 C 0.3742(9) 0.3742(9) 0.0472(4) 0.045(3) Uani 0.50 2 d SP . .
O6 O 0.4360(17) 0.4360(17) 0.0355(10) 0.062(7) Uani 0.50 2 d SP A .
N1 N 0.7500 0.7500 0.13997(17) 0.0357(13) Uani 1 4 d S . .
C7 C 0.6432(7) 0.7533(7) 0.1128(2) 0.0436(16) Uani 0.50 1 d P . .
H7A H 0.6429 0.8237 0.0956 0.052 Uiso 0.50 1 calc PR . .
H7B H 0.5743 0.7537 0.1307 0.052 Uiso 0.50 1 calc PR . .
C8 C 0.6417(4) 0.6417(4) 0.0825(2) 0.065(2) Uani 1 2 d S . .
H8A H 0.7028 0.6483 0.0616 0.098 Uiso 0.50 1 calc PR . .
H8B H 0.5679 0.6369 0.0682 0.098 Uiso 0.50 1 calc PR . .
H8C H 0.6536 0.5729 0.0993 0.098 Uiso 0.50 1 calc PR . .
C7A C 0.8573(7) 0.7479(8) 0.1669(2) 0.0469(18) Uani 0.50 1 d P . .
H7A1 H 0.9258 0.7475 0.1487 0.056 Uiso 0.50 1 calc PR . .
H7A2 H 0.8584 0.6779 0.1842 0.056 Uiso 0.50 1 calc PR . .
C8A C 0.8590(4) 0.8590(4) 0.1967(2) 0.0650(19) Uani 1 2 d S . .
H8A1 H 0.8651 0.9279 0.1794 0.098 Uiso 0.50 1 calc PR . .
H8A2 H 0.9246 0.8547 0.2156 0.098 Uiso 0.50 1 calc PR . .
H8A3 H 0.7884 0.8619 0.2131 0.098 Uiso 0.50 1 calc PR . .
N2 N 0.2500 0.7500 1.0000 0.074(2) Uani 1 4 d S . .
C9 C 0.2536(6) 0.6441(5) 0.9732(2) 0.094(2) Uani 1 1 d . . .
H9A H 0.2534 0.5764 0.9918 0.113 Uiso 1 1 calc R . .
H9B H 0.3261 0.6435 0.9574 0.113 Uiso 1 1 calc R . .
C10 C 0.1539(6) 0.6336(6) 0.9422(2) 0.095(2) Uani 1 1 d . . .
H10A H 0.0816 0.6335 0.9576 0.142 Uiso 1 1 calc R . .
H10B H 0.1613 0.5622 0.9264 0.142 Uiso 1 1 calc R . .
H10C H 0.1554 0.6982 0.9228 0.142 Uiso 1 1 calc R . .
N3 N 0.7500 0.2500 0.2500 0.062(2) Uani 0.410(8) 4 d SPD . 1
C11 C 0.6628(13) 0.3476(12) 0.2500(4) 0.080(3) Uani 0.410(8) 1 d PD . 1
H11A H 0.6807 0.3971 0.2257 0.096 Uiso 0.410(8) 1 calc PR . 1
H11B H 0.5870 0.3134 0.2445 0.096 Uiso 0.410(8) 1 calc PR . 1
C12 C 0.651(2) 0.4214(16) 0.2862(9) 0.104(6) Uani 0.410(8) 1 d PD . 1
H12A H 0.6823 0.3831 0.3109 0.156 Uiso 0.410(8) 1 calc PR . 1
H12B H 0.5698 0.4380 0.2908 0.156 Uiso 0.410(8) 1 calc PR . 1
H12C H 0.6921 0.4928 0.2813 0.156 Uiso 0.410(8) 1 calc PR . 1
N3A N 0.7500 0.2500 0.2500 0.062(2) Uani 0.298(10) 4 d SPD . 2
C11A C 0.7449(17) 0.3418(16) 0.2817(5) 0.080(3) Uani 0.298(10) 1 d PD . 2
H11C H 0.7891 0.4082 0.2715 0.096 Uiso 0.298(10) 1 calc PR . 2
H11D H 0.7811 0.3146 0.3078 0.096 Uiso 0.298(10) 1 calc PR . 2
C12A C 0.625(2) 0.379(2) 0.2911(12) 0.104(6) Uani 0.298(10) 1 d PD . 2
H12D H 0.5718 0.3395 0.2725 0.156 Uiso 0.298(10) 1 calc PR . 2
H12E H 0.6184 0.4619 0.2867 0.156 Uiso 0.298(10) 1 calc PR . 2
H12F H 0.6066 0.3613 0.3203 0.156 Uiso 0.298(10) 1 calc PR . 2
N3B N 0.7500 0.2500 0.2500 0.062(2) Uani 0.293(9) 4 d SPD . 3
C11B C 0.6874(16) 0.255(2) 0.2925(5) 0.080(3) Uani 0.293(9) 1 d PD . 3
H11E H 0.6482 0.1812 0.2971 0.096 Uiso 0.293(9) 1 calc PR . 3
H11F H 0.7448 0.2642 0.3150 0.096 Uiso 0.293(9) 1 calc PR . 3
C12B C 0.601(2) 0.350(2) 0.2962(13) 0.104(6) Uani 0.293(9) 1 d PD . 3
H12G H 0.6299 0.4181 0.2820 0.156 Uiso 0.293(9) 1 calc PR . 3
H12H H 0.5876 0.3670 0.3258 0.156 Uiso 0.293(9) 1 calc PR . 3
H12I H 0.5291 0.3260 0.2831 0.156 Uiso 0.293(9) 1 calc PR . 3

loop_
_atom_site_aniso_label
_atom_site_aniso_U_11
_atom_site_aniso_U_22
_atom_site_aniso_U_33
_atom_site_aniso_U_23
_atom_site_aniso_U_13
_atom_site_aniso_U_12
Mo1 0.0603(2) 0.0603(2) 0.02541(19) 0.00169(14) 0.00169(14) -0.0193(3)
Mo2 0.0731(4) 0.0731(4) 0.0217(3) 0.000 0.000 -0.0301(5)
O1 0.080(2) 0.080(2) 0.0294(17) -0.0037(14) -0.0037(14) -0.015(3)
O2 0.055(2) 0.056(2) 0.113(3) 0.012(2) 0.021(2) 0.0024(16)
O3 0.094(3) 0.094(3) 0.048(3) -0.0041(17) 0.0041(17) 0.025(3)
O4 0.0590(16) 0.0590(16) 0.0303(17) 0.0050(13) -0.0050(13) -0.020(2)
C1 0.052(2) 0.052(2) 0.031(2) -0.0012(15) -0.0012(15) -0.019(3)
C2 0.067(3) 0.041(2) 0.055(2) 0.0061(19) 0.014(2) -0.005(2)
C3 0.076(3) 0.076(3) 0.032(3) -0.009(2) 0.009(2) -0.005(4)
C4 0.089(4) 0.089(4) 0.091(6) 0.022(4) -0.022(4) -0.020(5)
C5 0.080(16) 0.080(16) 0.044(11) -0.001(5) -0.001(5) -0.064(17)
C5A 0.080(16) 0.080(16) 0.044(11) -0.001(5) -0.001(5) -0.064(17)
O5 0.023(4) 0.027(4) 0.026(4) 0.004(3) 0.008(3) -0.004(3)
C6 0.055(5) 0.055(5) 0.025(5) 0.002(3) 0.002(3) -0.025(7)
O6 0.071(9) 0.071(9) 0.045(9) -0.012(6) -0.012(6) 0.005(9)
N1 0.0383(19) 0.0383(19) 0.030(3) 0.000 0.000 -0.002(3)
C7 0.043(4) 0.046(4) 0.042(3) 0.009(3) -0.005(3) -0.003(4)
C8 0.076(3) 0.076(3) 0.044(3) -0.0054(19) -0.0054(19) -0.040(4)
C7A 0.042(4) 0.059(5) 0.039(3) 0.008(4) -0.007(3) -0.009(4)
C8A 0.073(3) 0.073(3) 0.050(3) -0.015(2) -0.015(2) -0.021(4)
N2 0.066(3) 0.066(3) 0.089(6) 0.000 0.000 -0.014(5)
C9 0.096(5) 0.085(4) 0.102(4) -0.012(4) -0.021(4) -0.024(4)
C10 0.093(5) 0.098(5) 0.094(4) 0.011(4) -0.027(4) -0.029(4)
N3 0.057(3) 0.057(3) 0.072(5) 0.000 0.000 0.000
C11 0.074(7) 0.098(8) 0.067(5) 0.007(6) 0.015(5) 0.018(5)
C12 0.110(13) 0.062(11) 0.141(10) -0.061(12) -0.010(9) 0.004(8)
N3A 0.057(3) 0.057(3) 0.072(5) 0.000 0.000 0.000
C11A 0.074(7) 0.098(8) 0.067(5) 0.007(6) 0.015(5) 0.018(5)
C12A 0.110(13) 0.062(11) 0.141(10) -0.061(12) -0.010(9) 0.004(8)
N3B 0.057(3) 0.057(3) 0.072(5) 0.000 0.000 0.000
C11B 0.074(7) 0.098(8) 0.067(5) 0.007(6) 0.015(5) 0.018(5)
C12B 0.110(13) 0.062(11) 0.141(10) -0.061(12) -0.010(9) 0.004(8)

loop_
_atom_type_symbol
_atom_type_description
_atom_type_scat_dispersion_real
_atom_type_scat_dispersion_imag
_atom_type_scat_source
C C 0.0033 0.0016 'International Tables Vol C Tables 4.2.6.8 and 6.1.1.4'
H H 0.0000 0.0000 'International Tables Vol C Tables 4.2.6.8 and 6.1.1.4'
N N 0.0061 0.0033 'International Tables Vol C Tables 4.2.6.8 and 6.1.1.4'
O O 0.0106 0.0060 'International Tables Vol C Tables 4.2.6.8 and 6.1.1.4'
Mo Mo -1.6832 0.6857 'International Tables Vol C Tables 4.2.6.8 and 6.1.1.4'

loop_
_geom_angle_atom_site_label_1
_geom_angle_atom_site_label_2
_geom_angle_atom_site_label_3
_geom_angle
_geom_angle_site_symmetry_1
_geom_angle_site_symmetry_3
C2 Mo1 C2 81.4(3) . 16
C2 Mo1 C1 86.28(18) . .
C2 Mo1 C1 86.28(18) 16 .
C2 Mo1 O5 83.3(3) . 16
C2 Mo1 O5 96.6(3) 16 16
C1 Mo1 O5 168.6(2) . 16
C2 Mo1 O5 96.6(3) . .
C2 Mo1 O5 83.3(3) 16 .
C1 Mo1 O5 168.6(2) . .
O5 Mo1 O5 20.6(4) 16 .
C2 Mo1 O4 165.99(18) . .
C2 Mo1 O4 105.83(17) 16 .
C1 Mo1 O4 105.91(16) . .
O5 Mo1 O4 84.0(2) 16 .
O5 Mo1 O4 72.8(2) . .
C2 Mo1 O4 105.83(17) . 2
C2 Mo1 O4 165.99(17) 16 2
C1 Mo1 O4 105.91(16) . 2
O5 Mo1 O4 72.8(2) 16 2
O5 Mo1 O4 84.0(2) . 2
O4 Mo1 O4 64.7(2) . 2
C2 Mo1 Mo2 119.01(13) . .
C2 Mo1 Mo2 119.01(13) 16 .
C1 Mo1 Mo2 145.13(17) . .
O5 Mo1 Mo2 40.9(2) 16 .
O5 Mo1 Mo2 40.9(2) . .
O4 Mo1 Mo2 47.01(10) . .
O4 Mo1 Mo2 47.01(10) 2 .
C3 Mo2 C3 86.4(4) 2 .
C3 Mo2 O5 89.4(2) 2 16
C3 Mo2 O5 104.8(3) . 16
C3 Mo2 O5 104.8(3) 2 .
C3 Mo2 O5 89.4(2) . .
O5 Mo2 O5 22.3(5) 16 .
C3 Mo2 O5 104.8(3) 2 15_665
C3 Mo2 O5 89.4(2) . 15_665
O5 Mo2 O5 160.7(5) 16 15_665
O5 Mo2 O5 150.3(5) . 15_665
C3 Mo2 O5 89.4(2) 2 2
C3 Mo2 O5 104.8(3) . 2
O5 Mo2 O5 150.3(5) 16 2
O5 Mo2 O5 160.7(5) . 2
O5 Mo2 O5 22.3(5) 15_665 2
C3 Mo2 C6 84.1(2) 2 2
C3 Mo2 C6 84.1(2) . 2
O5 Mo2 C6 168.7(3) 16 2
O5 Mo2 C6 168.7(3) . 2
O5 Mo2 C6 21.0(3) 15_665 2
O5 Mo2 C6 21.0(3) 2 2
C3 Mo2 C6 84.1(2) 2 .
C3 Mo2 C6 84.1(2) . .
O5 Mo2 C6 21.0(3) 16 .
O5 Mo2 C6 21.0(3) . .
O5 Mo2 C6 168.7(3) 15_665 .
O5 Mo2 C6 168.7(3) 2 .
C6 Mo2 C6 163.8(7) 2 .
C3 Mo2 O4 169.0(2) 2 .
C3 Mo2 O4 104.6(2) . .
O5 Mo2 O4 87.8(2) 16 .
O5 Mo2 O4 75.8(3) . .
O5 Mo2 O4 75.8(3) 15_665 .
O5 Mo2 O4 87.8(2) 2 .
C6 Mo2 O4 96.8(3) 2 .
C6 Mo2 O4 96.8(3) . .
C3 Mo2 O4 104.6(2) 2 2
C3 Mo2 O4 169.0(2) . 2
O5 Mo2 O4 75.8(3) 16 2
O5 Mo2 O4 87.8(2) . 2
O5 Mo2 O4 87.8(2) 15_665 2
O5 Mo2 O4 75.8(3) 2 2
C6 Mo2 O4 96.8(3) 2 2
C6 Mo2 O4 96.8(3) . 2
O4 Mo2 O4 64.4(2) . 2
C3 Mo2 Mo1 126.11(13) 2 .
C3 Mo2 Mo1 126.11(13) . .
O5 Mo2 Mo1 45.2(2) 16 .
O5 Mo2 Mo1 45.2(2) . .
O5 Mo2 Mo1 115.6(3) 15_665 .
O5 Mo2 Mo1 115.6(3) 2 .
C6 Mo2 Mo1 134.1(3) 2 .
C6 Mo2 Mo1 62.1(3) . .
O4 Mo2 Mo1 46.82(7) . .
O4 Mo2 Mo1 46.82(7) 2 .
C3 Mo2 Mo1 126.11(13) 2 2
C3 Mo2 Mo1 126.11(13) . 2
O5 Mo2 Mo1 115.6(3) 16 2
O5 Mo2 Mo1 115.6(3) . 2
O5 Mo2 Mo1 45.2(2) 15_665 2
O5 Mo2 Mo1 45.2(2) 2 2
C6 Mo2 Mo1 62.1(3) 2 2
C6 Mo2 Mo1 134.1(3) . 2
O4 Mo2 Mo1 46.82(7) . 2
O4 Mo2 Mo1 46.82(7) 2 2
Mo1 Mo2 Mo1 72.03(2) . 2
C4 O4 Mo1 120.56(19) . .
C4 O4 Mo1 120.56(19) . 2
Mo1 O4 Mo1 107.2(2) . 2
C4 O4 Mo2 127.6(5) . .
Mo1 O4 Mo2 86.17(14) . .
Mo1 O4 Mo2 86.17(14) 2 .
O1 C1 Mo1 175.9(5) . .
O2 C2 Mo1 177.1(4) . .
O3 C3 Mo2 179.5(6) . .
O4 C4 H4A 109.5 . .
O4 C4 H4B 109.5 . .
H4A C4 H4B 109.5 . .
O4 C4 H4C 109.5 . .
H4A C4 H4C 109.5 . .
H4B C4 H4C 109.5 . .
O5 C5 H5A 109.5 . .
O5 C5 H5B 109.5 . .
O5 C5 H5C 109.5 . .
C5 O5 Mo2 126.7(15) . .
C5 O5 Mo1 124.7(16) . .
Mo2 O5 Mo1 93.8(3) . .
O6 C6 O6 0(4) . 16
O6 C6 Mo2 168.0(19) . .
O6 C6 Mo2 168.0(19) 16 .
C7A N1 C7A 73.0(7) 16 .
C7A N1 C7A 69.8(7) 16 2_665
C7A N1 C7A 111.3(7) . 2_665
C7A N1 C7A 111.3(7) 16 15_775
C7A N1 C7A 69.8(7) . 15_775
C7A N1 C7A 73.0(7) 2_665 15_775
C7A N1 C7 179.3(5) 16 16
C7A N1 C7 106.7(5) . 16
C7A N1 C7 110.8(4) 2_665 16
C7A N1 C7 69.1(4) 15_775 16
C7A N1 C7 106.7(5) 16 .
C7A N1 C7 179.3(5) . .
C7A N1 C7 69.1(4) 2_665 .
C7A N1 C7 110.8(4) 15_775 .
C7 N1 C7 73.5(7) 16 .
C7A N1 C7 110.8(4) 16 2_665
C7A N1 C7 69.1(4) . 2_665
C7A N1 C7 179.3(5) 2_665 2_665
C7A N1 C7 106.7(5) 15_775 2_665
C7 N1 C7 68.5(6) 16 2_665
C7 N1 C7 110.5(7) . 2_665
C7A N1 C7 69.1(4) 16 15_775
C7A N1 C7 110.8(4) . 15_775
C7A N1 C7 106.7(5) 2_665 15_775
C7A N1 C7 179.3(5) 15_775 15_775
C7 N1 C7 110.5(7) 16 15_775
C7 N1 C7 68.5(6) . 15_775
C7 N1 C7 73.5(7) 2_665 15_775
N1 C7 C8 109.1(5) . .
N1 C7 H7A 109.9 . .
C8 C7 H7A 109.9 . .
N1 C7 H7B 109.9 . .
C8 C7 H7B 109.9 . .
H7A C7 H7B 108.3 . .
C7 C8 H8A 109.5 . .
C7 C8 H8B 109.5 . .
H8A C8 H8B 109.5 . .
C7 C8 H8C 109.5 . .
H8A C8 H8C 109.5 . .
H8B C8 H8C 109.5 . .
N1 C7A C8A 109.3(6) . .
N1 C7A H7A1 109.8 . .
C8A C7A H7A1 109.8 . .
N1 C7A H7A2 109.8 . .
C8A C7A H7A2 109.8 . .
H7A1 C7A H7A2 108.3 . .
C7A C8A H8A1 109.5 . .
C7A C8A H8A2 109.5 . .
H8A1 C8A H8A2 109.5 . .
C7A C8A H8A3 109.5 . .
H8A1 C8A H8A3 109.5 . .
H8A2 C8A H8A3 109.5 . .
C9 N2 C9 111.5(6) 8_667 2_565
C9 N2 C9 106.0(5) 8_667 .
C9 N2 C9 110.9(5) 2_565 .
C9 N2 C9 110.9(5) 8_667 7_457
C9 N2 C9 106.0(5) 2_565 7_457
C9 N2 C9 111.5(6) . 7_457
N2 C9 C10 114.3(6) . .
N2 C9 H9A 108.7 . .
C10 C9 H9A 108.7 . .
N2 C9 H9B 108.7 . .
C10 C9 H9B 108.7 . .
H9A C9 H9B 107.6 . .
C9 C10 H10A 109.5 . .
C9 C10 H10B 109.5 . .
H10A C10 H10B 109.5 . .
C9 C10 H10C 109.5 . .
H10A C10 H10C 109.5 . .
H10B C10 H10C 109.5 . .
C11 N3 C11 180.0(10) 12_656 11_666
C11 N3 C11 90.000(4) 12_656 .
C11 N3 C11 90.000(3) 11_666 .
C11 N3 C11 90.000(3) 12_656 2_655
C11 N3 C11 90.000(4) 11_666 2_655
C11 N3 C11 180.0(10) . 2_655
C12 C11 N3 120.6(14) . .
C12 C11 H11A 107.2 . .
N3 C11 H11A 107.2 . .
C12 C11 H11B 107.2 . .
N3 C11 H11B 107.2 . .
H11A C11 H11B 106.8 . .
C12A C11A H11C 109.0 . .
C12A C11A H11D 109.0 . .
H11C C11A H11D 107.8 . .
C11A C12A H12D 109.5 . .
C11A C12A H12E 109.5 . .
H12D C12A H12E 109.5 . .
C11A C12A H12F 109.5 . .
H12D C12A H12F 109.5 . .
H12E C12A H12F 109.5 . .
C12B C11B H11E 108.6 . .
C12B C11B H11F 108.6 . .
H11E C11B H11F 107.6 . .

loop_
_geom_bond_atom_site_label_1
_geom_bond_atom_site_label_2
_geom_bond_distance
_geom_bond_site_symmetry_2
Mo1 C2 1.909(5) .
Mo1 C2 1.909(5) 16
Mo1 C1 1.924(5) .
Mo1 O5 2.191(9) 16
Mo1 O5 2.191(9) .
Mo1 O4 2.249(3) .
Mo1 O4 2.249(3) 2
Mo1 Mo2 3.0781(7) .
Mo2 C3 1.906(8) 2
Mo2 C3 1.906(7) .
Mo2 O5 2.021(9) 16
Mo2 O5 2.021(9) .
Mo2 O5 2.021(9) 15_665
Mo2 O5 2.021(9) 2
Mo2 C6 2.079(15) 2
Mo2 C6 2.079(15) .
Mo2 O4 2.257(4) .
Mo2 O4 2.257(4) 2
Mo2 Mo1 3.0781(7) 2
O1 C1 1.183(6) .
O2 C2 1.178(6) .
O3 C3 1.186(8) .
O4 C4 1.372(11) .
O4 Mo1 2.249(3) 2
C4 H4A 0.9800 .
C4 H4B 0.9800 .
C4 H4C 0.9800 .
C5 O5 1.47(4) .
C5 H5A 0.9800 .
C5 H5B 0.9800 .
C5 H5C 0.9800 .
C6 O6 1.09(3) .
C6 O6 1.09(3) 16
N1 C7A 1.524(8) 16
N1 C7A 1.524(8) .
N1 C7A 1.524(8) 2_665
N1 C7A 1.524(8) 15_775
N1 C7 1.524(8) 16
N1 C7 1.524(8) .
N1 C7 1.524(8) 2_665
N1 C7 1.524(8) 15_775
C7 C8 1.628(9) .
C7 H7A 0.9900 .
C7 H7B 0.9900 .
C8 H8A 0.9800 .
C8 H8B 0.9800 .
C8 H8C 0.9800 .
C7A C8A 1.613(10) .
C7A H7A1 0.9900 .
C7A H7A2 0.9900 .
C8A H8A1 0.9800 .
C8A H8A2 0.9800 .
C8A H8A3 0.9800 .
N2 C9 1.508(6) 8_667
N2 C9 1.508(6) 2_565
N2 C9 1.508(6) .
N2 C9 1.508(6) 7_457
C9 C10 1.538(8) .
C9 H9A 0.9900 .
C9 H9B 0.9900 .
C10 H10A 0.9800 .
C10 H10B 0.9800 .
C10 H10C 0.9800 .
N3 C11 1.534(11) 12_656
N3 C11 1.534(11) 11_666
N3 C11 1.534(11) .
N3 C11 1.534(11) 2_655
C11 C12 1.451(17) .
C11 H11A 0.9900 .
C11 H11B 0.9900 .
C12 H12A 0.9800 .
C12 H12B 0.9800 .
C12 H12C 0.9800 .
C11A C12A 1.503(18) .
C11A H11C 0.9900 .
C11A H11D 0.9900 .
C12A H12D 0.9800 .
C12A H12E 0.9800 .
C12A H12F 0.9800 .
C11B C12B 1.509(19) .
C11B H11E 0.9900 .
C11B H11F 0.9900 .
C12B H12G 0.9800 .
C12B H12H 0.9800 .
C12B H12I 0.9800 .
